data_7115971
loop_
_publ_author_name
'Santigopal Mondal'
'Santhivardhana Reddy Yetra'
'Atanu Patra'
'Sunita S. Kunte'
'Rajesh G. Gonnade'
'Akkattu T. Biju'

_publ_section_title
;
 N-Heterocyclic carbene-catalyzed enantioselective synthesis of
 functionalized cyclopentenes via alpha,beta-unsaturated acyl azoliums
;
_journal_name_full Chem.Commun.
_journal_page_first 14539
_journal_paper_doi 10.1039/C4cc07433E
_journal_volume 50
_journal_year 2014
_chemical_absolute_configuration ad
_chemical_formula_moiety 'C21 H19 Br O4'
_chemical_formula_sum 'C21 H19 Br O4'
_chemical_formula_weight 415.27
_chemical_name_systematic
; 
 ? 
;
_space_group_IT_number 145
_symmetry_cell_setting trigonal
_symmetry_space_group_name_Hall 'P 32'
_symmetry_space_group_name_H-M 'P 32'
_atom_sites_solution_hydrogens geom
_atom_sites_solution_primary direct
_atom_sites_solution_secondary difmap
_audit_creation_method SHELXL-97
_cell_angle_alpha 90.00
_cell_angle_beta 90.00
_cell_angle_gamma 120.00
_cell_formula_units_Z 3
_cell_length_a 11.7082(7)
_cell_length_b 11.7082(7)
_cell_length_c 11.9217(8)
_cell_measurement_reflns_used 9912
_cell_measurement_temperature 296(2)
_cell_measurement_theta_max 24.47
_cell_measurement_theta_min 2.64
_cell_volume 1415.30(15)
_computing_cell_refinement 'Bruker SAINT'
_computing_data_collection 'Bruker APEX2'
_computing_data_reduction 'Bruker SAINT'
_computing_molecular_graphics 'Bruker SHELXTL'
_computing_publication_material 'Bruker SHELXTL'
_computing_structure_refinement 'SHELXL-97 (Sheldrick, 2008)'
_computing_structure_solution 'SHELXS-97 (Sheldrick, 2008)'
_diffrn_ambient_temperature 296(2)
_diffrn_measured_fraction_theta_full 0.994
_diffrn_measured_fraction_theta_max 0.994
_diffrn_measurement_device_type 'Bruker APEX-II CCD'
_diffrn_measurement_method '\f and \w scans'
_diffrn_radiation_monochromator graphite
_diffrn_radiation_source 'fine-focus sealed tube'
_diffrn_radiation_type MoK\a
_diffrn_radiation_wavelength 0.71073
_diffrn_reflns_av_R_equivalents 0.0360
_diffrn_reflns_av_sigmaI/netI 0.0519
_diffrn_reflns_limit_h_max 17
_diffrn_reflns_limit_h_min -18
_diffrn_reflns_limit_k_max 18
_diffrn_reflns_limit_k_min -17
_diffrn_reflns_limit_l_max 18
_diffrn_reflns_limit_l_min -18
_diffrn_reflns_number 32442
_diffrn_reflns_theta_full 33.61
_diffrn_reflns_theta_max 33.61
_diffrn_reflns_theta_min 2.01
_exptl_absorpt_coefficient_mu 2.201
_exptl_absorpt_correction_T_max 0.4656
_exptl_absorpt_correction_T_min 0.4118
_exptl_absorpt_correction_type multi-scan
_exptl_absorpt_process_details 'Bruker SADABS'
_exptl_crystal_colour colourless
_exptl_crystal_density_diffrn 1.462
_exptl_crystal_density_method 'not measured'
_exptl_crystal_description prism
_exptl_crystal_F_000 636
_exptl_crystal_recrystallization_method 'Re-crystallisation from solvent: dichloromethane'
_exptl_crystal_size_max 0.49
_exptl_crystal_size_mid 0.45
_exptl_crystal_size_min 0.41
_refine_diff_density_max 0.442
_refine_diff_density_min -0.431
_refine_diff_density_rms 0.038
_refine_ls_abs_structure_details 'Flack H D (1983), Acta Cryst. A39, 876-881'
_refine_ls_abs_structure_Flack 0.011(5)
_refine_ls_extinction_coef 0.0174(11)
_refine_ls_extinction_expression Fc^*^=kFc[1+0.001xFc^2^\l^3^/sin(2\q)]^-1/4^
_refine_ls_extinction_method SHELXL
_refine_ls_goodness_of_fit_ref 0.995
_refine_ls_hydrogen_treatment constr
_refine_ls_matrix_type full
_refine_ls_number_parameters 238
_refine_ls_number_reflns 7324
_refine_ls_number_restraints 1
_refine_ls_restrained_S_all 0.995
_refine_ls_R_factor_all 0.0759
_refine_ls_R_factor_gt 0.0340
_refine_ls_shift/su_max 0.003
_refine_ls_shift/su_mean 0.000
_refine_ls_structure_factor_coef Fsqd
_refine_ls_weighting_details 'calc w=1/[\s^2^(Fo^2^)+(0.0294P)^2^+0.0586P] where P=(Fo^2^+2Fc^2^)/3'
_refine_ls_weighting_scheme calc
_refine_ls_wR_factor_gt 0.0730
_refine_ls_wR_factor_ref 0.0838
_reflns_number_gt 4525
_reflns_number_total 7324
_reflns_threshold_expression >2sigma(I)
_cod_data_source_file c4cc07433e2.cif
_cod_data_source_block sgm_sc_76_0m
_cod_original_sg_symbol_H-M P3(2)
_cod_database_code 7115971

loop_
_symmetry_equiv_pos_as_xyz
'x, y, z'
'-y, x-y, z+2/3'
'-x+y, -x, z+1/3'

loop_
_atom_site_label
_atom_site_type_symbol
_atom_site_fract_x
_atom_site_fract_y
_atom_site_fract_z
_atom_site_U_iso_or_equiv
_atom_site_adp_type
_atom_site_occupancy
_atom_site_symmetry_multiplicity
_atom_site_calc_flag
_atom_site_refinement_flags
Br1 Br 1.45887(2) 0.43736(3) -0.16295(3) 0.07388(10) Uani 1 1 d .
O1 O 0.54074(16) -0.11408(18) -0.06218(12) 0.0666(4) Uani 1 1 d .
O2 O 0.46499(13) -0.20789(14) 0.10406(12) 0.0555(3) Uani 1 1 d .
O3 O 0.72173(19) -0.17891(17) 0.25343(14) 0.0703(4) Uani 1 1 d .
O4 O 0.67512(16) -0.28193(14) 0.08808(14) 0.0604(4) Uani 1 1 d .
C1 C 0.72214(17) 0.04533(18) 0.16874(14) 0.0417(4) Uani 1 1 d .
H1 H 0.7055 0.0143 0.2466 0.050 Uiso 1 1 calc R
C2 C 0.69498(17) -0.07222(17) 0.08889(15) 0.0384(3) Uani 1 1 d .
C3 C 0.80858(17) -0.01248(16) 0.00324(15) 0.0433(4) Uani 1 1 d .
H3A H 0.8392 -0.0737 -0.0136 0.052 Uiso 1 1 calc R
H3B H 0.7808 0.0101 -0.0659 0.052 Uiso 1 1 calc R
C4 C 0.91494(17) 0.10922(17) 0.06003(14) 0.0392(3) Uani 1 1 d .
C5 C 0.86772(17) 0.13715(19) 0.15202(16) 0.0442(4) Uani 1 1 d .
H5 H 0.9195 0.2061 0.2005 0.053 Uiso 1 1 calc R
C6 C 0.56009(18) -0.13286(18) 0.03262(16) 0.0440(4) Uani 1 1 d .
C7 C 0.3308(2) -0.2634(3) 0.0650(3) 0.0795(7) Uani 1 1 d .
H7A H 0.3094 -0.1946 0.0576 0.119 Uiso 1 1 calc R
H7B H 0.2720 -0.3277 0.1180 0.119 Uiso 1 1 calc R
H7C H 0.3218 -0.3049 -0.0064 0.119 Uiso 1 1 calc R
C8 C 0.69958(17) -0.18170(18) 0.15604(16) 0.0453(4) Uani 1 1 d .
C9 C 0.6636(3) -0.3981(2) 0.1425(3) 0.0770(7) Uani 1 1 d .
H9A H 0.7301 -0.3716 0.1994 0.115 Uiso 1 1 calc R
H9B H 0.6750 -0.4518 0.0879 0.115 Uiso 1 1 calc R
H9C H 0.5779 -0.4476 0.1762 0.115 Uiso 1 1 calc R
C10 C 1.04751(17) 0.18748(18) 0.00934(15) 0.0412(4) Uani 1 1 d .
C11 C 1.14607(19) 0.30243(19) 0.05856(16) 0.0478(4) Uani 1 1 d .
H11 H 1.1297 0.3300 0.1268 0.057 Uiso 1 1 calc R
C12 C 1.2677(2) 0.3765(2) 0.00822(19) 0.0535(5) Uani 1 1 d .
H12 H 1.3330 0.4524 0.0428 0.064 Uiso 1 1 calc R
C13 C 1.29137(18) 0.3372(2) -0.09333(17) 0.0516(4) Uani 1 1 d .
C14 C 1.1960(2) 0.2255(2) -0.14603(18) 0.0574(5) Uani 1 1 d .
H14 H 1.2124 0.2010 -0.2157 0.069 Uiso 1 1 calc R
C15 C 1.0750(2) 0.1500(2) -0.09371(19) 0.0533(4) Uani 1 1 d .
H15 H 1.0110 0.0731 -0.1280 0.064 Uiso 1 1 calc R
C16 C 0.64104(17) 0.11025(17) 0.14083(14) 0.0395(3) Uani 1 1 d .
C17 C 0.51624(19) 0.0624(2) 0.18720(16) 0.0516(4) Uani 1 1 d .
H17 H 0.4847 -0.0057 0.2395 0.062 Uiso 1 1 calc R
C18 C 0.4386(2) 0.1160(3) 0.1556(2) 0.0639(6) Uani 1 1 d .
H18 H 0.3545 0.0821 0.1855 0.077 Uiso 1 1 calc R
C19 C 0.4848(2) 0.2183(3) 0.0809(2) 0.0658(6) Uani 1 1 d .
H19 H 0.4328 0.2545 0.0609 0.079 Uiso 1 1 calc R
C20 C 0.6077(2) 0.2668(2) 0.0359(2) 0.0633(6) Uani 1 1 d .
H20 H 0.6392 0.3361 -0.0151 0.076 Uiso 1 1 calc R
C21 C 0.68534(19) 0.21380(18) 0.06534(17) 0.0488(4) Uani 1 1 d .
H21 H 0.7689 0.2482 0.0340 0.059 Uiso 1 1 calc R

loop_
_atom_site_aniso_label
_atom_site_aniso_U_11
_atom_site_aniso_U_22
_atom_site_aniso_U_33
_atom_site_aniso_U_23
_atom_site_aniso_U_13
_atom_site_aniso_U_12
Br1 0.05233(12) 0.08294(18) 0.08168(16) 0.02753(13) 0.01703(12) 0.03030(11)
O1 0.0667(9) 0.0987(12) 0.0448(8) 0.0012(8) -0.0058(7) 0.0491(9)
O2 0.0422(6) 0.0585(8) 0.0597(8) 0.0062(7) 0.0012(6) 0.0207(6)
O3 0.0954(12) 0.0709(10) 0.0547(9) 0.0116(8) -0.0093(8) 0.0491(9)
O4 0.0748(9) 0.0438(7) 0.0720(10) 0.0036(7) -0.0016(8) 0.0367(7)
C1 0.0489(9) 0.0530(9) 0.0317(8) -0.0008(7) 0.0006(7) 0.0318(8)
C2 0.0415(8) 0.0408(8) 0.0376(8) 0.0030(7) 0.0014(7) 0.0240(7)
C3 0.0479(9) 0.0403(8) 0.0410(9) 0.0006(7) 0.0061(7) 0.0216(7)
C4 0.0410(8) 0.0454(8) 0.0379(8) 0.0007(7) -0.0030(7) 0.0267(7)
C5 0.0423(9) 0.0529(9) 0.0436(9) -0.0096(8) -0.0081(7) 0.0285(8)
C6 0.0490(9) 0.0496(9) 0.0425(9) -0.0034(8) -0.0025(8) 0.0314(8)
C7 0.0451(11) 0.0853(17) 0.098(2) -0.0033(15) -0.0082(12) 0.0252(12)
C8 0.0406(8) 0.0468(9) 0.0516(11) 0.0095(8) 0.0019(7) 0.0242(7)
C9 0.0743(15) 0.0497(11) 0.115(2) 0.0199(13) 0.0030(15) 0.0374(11)
C10 0.0424(8) 0.0479(9) 0.0427(9) 0.0014(7) -0.0034(7) 0.0295(7)
C11 0.0489(9) 0.0554(10) 0.0438(9) -0.0019(8) -0.0040(8) 0.0297(8)
C12 0.0471(9) 0.0513(10) 0.0573(12) 0.0021(9) -0.0067(9) 0.0211(8)
C13 0.0437(9) 0.0601(11) 0.0564(11) 0.0174(9) 0.0034(8) 0.0300(9)
C14 0.0556(11) 0.0672(13) 0.0530(11) 0.0008(10) 0.0076(9) 0.0333(10)
C15 0.0474(10) 0.0579(11) 0.0542(11) -0.0045(9) 0.0015(9) 0.0260(9)
C16 0.0436(8) 0.0443(8) 0.0361(8) -0.0044(7) 0.0025(6) 0.0262(7)
C17 0.0511(10) 0.0589(11) 0.0468(10) -0.0021(9) 0.0111(8) 0.0290(9)
C18 0.0478(10) 0.0856(16) 0.0681(13) -0.0157(12) 0.0038(10) 0.0408(11)
C19 0.0720(14) 0.0822(15) 0.0697(14) -0.0141(12) -0.0116(12) 0.0584(13)
C20 0.0755(14) 0.0604(12) 0.0695(14) 0.0016(10) -0.0042(11) 0.0456(11)
C21 0.0506(10) 0.0477(9) 0.0513(10) 0.0022(8) 0.0072(8) 0.0271(8)

loop_
_atom_type_symbol
_atom_type_description
_atom_type_scat_dispersion_real
_atom_type_scat_dispersion_imag
_atom_type_scat_source
C C 0.0033 0.0016 'International Tables Vol C Tables 4.2.6.8 and 6.1.1.4'
H H 0.0000 0.0000 'International Tables Vol C Tables 4.2.6.8 and 6.1.1.4'
O O 0.0106 0.0060 'International Tables Vol C Tables 4.2.6.8 and 6.1.1.4'
Br Br -0.2901 2.4595 'International Tables Vol C Tables 4.2.6.8 and 6.1.1.4'

loop_
_geom_angle_atom_site_label_1
_geom_angle_atom_site_label_2
_geom_angle_atom_site_label_3
_geom_angle
C6 O2 C7 117.08(18)
C8 O4 C9 115.6(2)
C5 C1 C16 112.39(14)
C5 C1 C2 101.91(13)
C16 C1 C2 113.72(13)
C5 C1 H1 109.5
C16 C1 H1 109.5
C2 C1 H1 109.5
C6 C2 C8 107.53(14)
C6 C2 C3 112.21(15)
C8 C2 C3 110.01(14)
C6 C2 C1 112.55(13)
C8 C2 C1 109.85(14)
C3 C2 C1 104.69(13)
C4 C3 C2 104.46(14)
C4 C3 H3A 110.9
C2 C3 H3A 110.9
C4 C3 H3B 110.9
C2 C3 H3B 110.9
H3A C3 H3B 108.9
C5 C4 C10 128.01(16)
C5 C4 C3 110.62(16)
C10 C4 C3 121.17(15)
C4 C5 C1 113.07(16)
C4 C5 H5 123.5
C1 C5 H5 123.5
O1 C6 O2 123.78(18)
O1 C6 C2 125.30(18)
O2 C6 C2 110.90(15)
O2 C7 H7A 109.5
O2 C7 H7B 109.5
H7A C7 H7B 109.5
O2 C7 H7C 109.5
H7A C7 H7C 109.5
H7B C7 H7C 109.5
O3 C8 O4 124.49(17)
O3 C8 C2 125.87(18)
O4 C8 C2 109.64(16)
O4 C9 H9A 109.5
O4 C9 H9B 109.5
H9A C9 H9B 109.5
O4 C9 H9C 109.5
H9A C9 H9C 109.5
H9B C9 H9C 109.5
C11 C10 C15 117.74(17)
C11 C10 C4 122.18(16)
C15 C10 C4 120.01(16)
C12 C11 C10 121.39(18)
C12 C11 H11 119.3
C10 C11 H11 119.3
C13 C12 C11 119.39(19)
C13 C12 H12 120.3
C11 C12 H12 120.3
C12 C13 C14 121.20(19)
C12 C13 Br1 119.85(16)
C14 C13 Br1 118.95(16)
C13 C14 C15 119.0(2)
C13 C14 H14 120.5
C15 C14 H14 120.5
C14 C15 C10 121.2(2)
C14 C15 H15 119.4
C10 C15 H15 119.4
C21 C16 C17 117.96(17)
C21 C16 C1 121.70(15)
C17 C16 C1 120.27(16)
C18 C17 C16 120.1(2)
C18 C17 H17 119.9
C16 C17 H17 119.9
C19 C18 C17 120.7(2)
C19 C18 H18 119.7
C17 C18 H18 119.7
C20 C19 C18 119.5(2)
C20 C19 H19 120.2
C18 C19 H19 120.2
C19 C20 C21 120.5(2)
C19 C20 H20 119.7
C21 C20 H20 119.7
C20 C21 C16 121.12(19)
C20 C21 H21 119.4
C16 C21 H21 119.4

loop_
_geom_bond_atom_site_label_1
_geom_bond_atom_site_label_2
_geom_bond_distance
Br1 C13 1.9001(19)
O1 C6 1.194(2)
O2 C6 1.326(2)
O2 C7 1.444(3)
O3 C8 1.187(2)
O4 C8 1.334(3)
O4 C9 1.451(3)
C1 C5 1.506(3)
C1 C16 1.520(2)
C1 C2 1.570(2)
C1 H1 0.9800
C2 C6 1.525(3)
C2 C8 1.535(2)
C2 C3 1.540(2)
C3 C4 1.505(2)
C3 H3A 0.9700
C3 H3B 0.9700
C4 C5 1.340(3)
C4 C10 1.480(2)
C5 H5 0.9300
C7 H7A 0.9600
C7 H7B 0.9600
C7 H7C 0.9600
C9 H9A 0.9600
C9 H9B 0.9600
C9 H9C 0.9600
C10 C11 1.391(3)
C10 C15 1.395(3)
C11 C12 1.380(3)
C11 H11 0.9300
C12 C13 1.372(3)
C12 H12 0.9300
C13 C14 1.375(3)
C14 C15 1.388(3)
C14 H14 0.9300
C15 H15 0.9300
C16 C21 1.386(3)
C16 C17 1.391(2)
C17 C18 1.391(3)
C17 H17 0.9300
C18 C19 1.368(4)
C18 H18 0.9300
C19 C20 1.365(3)
C19 H19 0.9300
C20 C21 1.378(3)
C20 H20 0.9300
C21 H21 0.9300

loop_
_geom_torsion_atom_site_label_1
_geom_torsion_atom_site_label_2
_geom_torsion_atom_site_label_3
_geom_torsion_atom_site_label_4
_geom_torsion
C5 C1 C2 C6 -144.28(15)
C16 C1 C2 C6 -23.1(2)
C5 C1 C2 C8 95.94(15)
C16 C1 C2 C8 -142.87(15)
C5 C1 C2 C3 -22.14(16)
C16 C1 C2 C3 99.05(17)
C6 C2 C3 C4 143.23(14)
C8 C2 C3 C4 -97.11(16)
C1 C2 C3 C4 20.86(17)
C2 C3 C4 C5 -11.60(19)
C2 C3 C4 C10 173.27(14)
C10 C4 C5 C1 171.34(15)
C3 C4 C5 C1 -3.4(2)
C16 C1 C5 C4 -105.72(17)
C2 C1 C5 C4 16.38(18)
C7 O2 C6 O1 -3.4(3)
C7 O2 C6 C2 175.13(18)
C8 C2 C6 O1 -136.3(2)
C3 C2 C6 O1 -15.2(3)
C1 C2 C6 O1 102.6(2)
C8 C2 C6 O2 45.24(19)
C3 C2 C6 O2 166.35(14)
C1 C2 C6 O2 -75.87(18)
C9 O4 C8 O3 6.0(3)
C9 O4 C8 C2 -174.20(17)
C6 C2 C8 O3 -123.6(2)
C3 C2 C8 O3 113.9(2)
C1 C2 C8 O3 -0.8(3)
C6 C2 C8 O4 56.58(19)
C3 C2 C8 O4 -65.89(19)
C1 C2 C8 O4 179.37(14)
C5 C4 C10 C11 3.8(3)
C3 C4 C10 C11 178.02(16)
C5 C4 C10 C15 -173.18(18)
C3 C4 C10 C15 1.0(2)
C15 C10 C11 C12 -0.8(3)
C4 C10 C11 C12 -177.81(16)
C10 C11 C12 C13 1.0(3)
C11 C12 C13 C14 0.2(3)
C11 C12 C13 Br1 -179.43(14)
C12 C13 C14 C15 -1.6(3)
Br1 C13 C14 C15 178.05(16)
C13 C14 C15 C10 1.8(3)
C11 C10 C15 C14 -0.7(3)
C4 C10 C15 C14 176.45(18)
C5 C1 C16 C21 26.2(2)
C2 C1 C16 C21 -88.9(2)
C5 C1 C16 C17 -156.79(16)
C2 C1 C16 C17 88.1(2)
C21 C16 C17 C18 1.5(3)
C1 C16 C17 C18 -175.56(18)
C16 C17 C18 C19 -1.6(3)
C17 C18 C19 C20 0.9(4)
C18 C19 C20 C21 -0.2(4)
C19 C20 C21 C16 0.2(3)
C17 C16 C21 C20 -0.8(3)
C1 C16 C21 C20 176.20(19)
